data_2213001
loop_
_publ_author_name
'Hai-Ping Huang'
'Hong-Wei Ma'
'Yi-Zhi Li'

_publ_section_title
;<i>cis</i>-Bis(\m-5-phenyl-3-<i>p</i>-tolylpyrazolato-\k^2^<i>N</i>:<i>N</i>')bis[(4,4'-dimethyl-2,2'-bipyridine-\k^2^<i>N</i>,<i>N</i>')palladium(II)]
 <i>trans</i>-bis(\m-5-phenyl-3-<i>p</i>-tolylpyrazolato-\k^2^<i>N</i>:<i>N</i>')bis[(4,4'-dimethyl-2,2'-bipyridine-\k^2^<i>N</i>,<i>N</i>')palladium(II)]
 tetrakis(tetrafluoridoborate) acetonitrile octasolvate monohydrate
;
_journal_coeditor_code SI2007
_journal_issue 4
_journal_name_full 'Acta Crystallographica Section E'
_journal_page_first m1089
_journal_page_last m1091
_journal_paper_doi 10.1107/S1600536807011841
_journal_volume 63
_journal_year 2007
_chemical_formula_iupac '[Pd2 (C56 H50 N8)]2 (B F4)4, 8C2 H3 N, H2 O'
_chemical_formula_moiety '2(C56 H50 N8 Pd2 2+), 4(B F4 -), 8(C2 H3 N), (H2 O)'
_chemical_formula_sum 'C128 H126 B4 F16 N24 O Pd4'
_chemical_formula_weight 2789.37
_chemical_name_systematic
;
cis-Bis(\m-5-phenyl-3-p-tolylpyrazolato-\k^2^N:N')bis[(4,4'-dimethyl-2,2'-
bipyridine-\k^2^N,N')palladium(II)]
trans-bis(\m-5-phenyl-3-p-tolylpyrazolato-\k^2^N:N')-bis[(4,4'-dimethyl-2,2'-
bipyridine-\k^2^N,N')palladium(II)] tetrakis(tetrafluoridoborate)
acetonitrile octasolvate monohydrate
;
_space_group_IT_number 14
_symmetry_cell_setting monoclinic
_symmetry_space_group_name_Hall '-P 2ybc'
_symmetry_space_group_name_H-M 'P 1 21/c 1'
_atom_sites_solution_hydrogens geom
_atom_sites_solution_primary direct
_atom_sites_solution_secondary difmap
_audit_creation_method SHELXL-97
_cell_angle_alpha 90.00
_cell_angle_beta 99.411(3)
_cell_angle_gamma 90.00
_cell_formula_units_Z 4
_cell_length_a 22.7413(10)
_cell_length_b 21.5244(7)
_cell_length_c 28.4239(11)
_cell_measurement_reflns_used 5120
_cell_measurement_temperature 291(2)
_cell_measurement_theta_max 26.00
_cell_measurement_theta_min 0.73
_cell_volume 13726.0(9)
_computing_cell_refinement RAPID-AUTO
_computing_data_collection 'RAPID-AUTO (Rigaku Corporation, 1999)'
_computing_data_reduction RAPID-AUTO
_computing_molecular_graphics 'SHELXTL (Sheldrick, 2001)'
_computing_publication_material SHELXTL
_computing_structure_refinement 'SHELXL97 (Sheldrick, 1997)'
_computing_structure_solution 'SHELXS97 (Sheldrick, 1997)'
_diffrn_ambient_temperature 291(2)
_diffrn_measured_fraction_theta_full 0.976
_diffrn_measured_fraction_theta_max 0.976
_diffrn_measurement_device_type 'Rigaku R-AXIS RAPID-IP'
_diffrn_measurement_method Oscillation
_diffrn_radiation_monochromator graphite
_diffrn_radiation_source 'Rotating Anode'
_diffrn_radiation_type MoK\a
_diffrn_radiation_wavelength 0.71073
_diffrn_reflns_av_R_equivalents 0.0251
_diffrn_reflns_av_sigmaI/netI 0.0526
_diffrn_reflns_limit_h_max 28
_diffrn_reflns_limit_h_min -28
_diffrn_reflns_limit_k_max 26
_diffrn_reflns_limit_k_min -26
_diffrn_reflns_limit_l_max 35
_diffrn_reflns_limit_l_min -35
_diffrn_reflns_number 44262
_diffrn_reflns_theta_full 26.00
_diffrn_reflns_theta_max 26.00
_diffrn_reflns_theta_min 0.91
_diffrn_standards_decay_% <1
_diffrn_standards_interval_count 0
_diffrn_standards_number 0
_exptl_absorpt_coefficient_mu 0.593
_exptl_absorpt_correction_T_max 0.87
_exptl_absorpt_correction_T_min 0.83
_exptl_absorpt_correction_type empirical
_exptl_absorpt_process_details '(ABSCOR; Higashi, 1995)'
_exptl_crystal_colour yellow
_exptl_crystal_density_diffrn 1.350
_exptl_crystal_density_method 'not measured'
_exptl_crystal_description block
_exptl_crystal_F_000 5672
_exptl_crystal_size_max 0.32
_exptl_crystal_size_mid 0.26
_exptl_crystal_size_min 0.24
_refine_diff_density_max 0.337
_refine_diff_density_min -0.905
_refine_ls_extinction_method none
_refine_ls_goodness_of_fit_ref 1.056
_refine_ls_hydrogen_treatment constr
_refine_ls_matrix_type fullcycle
_refine_ls_number_parameters 1629
_refine_ls_number_reflns 26322
_refine_ls_number_restraints 0
_refine_ls_restrained_S_all 1.056
_refine_ls_R_factor_all 0.0812
_refine_ls_R_factor_gt 0.0588
_refine_ls_shift/su_max 0.001
_refine_ls_shift/su_mean 0.000
_refine_ls_structure_factor_coef Fsqd
_refine_ls_weighting_details 'calc w=1/[\s^2^(Fo^2^)+(0.09P)^2^+1.99P] where P=(Fo^2^+2Fc^2^)/3'
_refine_ls_weighting_scheme calc
_refine_ls_wR_factor_gt 0.1512
_refine_ls_wR_factor_ref 0.1578
_reflns_number_gt 19111
_reflns_number_total 26322
_reflns_threshold_expression I>2\s(I)
_cod_data_source_file si2007.cif
_cod_data_source_block I
_cod_depositor_comments
;
The following automatic conversions were performed:
'_exptl_absorpt_correction_type' value 'Empirical' changed to 'empirical'
according to '/home/saulius/struct/CIF-dictionaries/cif_core.dic'
dictionary named 'cif_core.dic' version 2.4.1 from 2010-06-29.

Automatic conversion script
Id: cif_fix_enum 1527 2010-12-29 10:47:43Z saulius 

The following automatic conversions were performed:

'_exptl_absorpt_correction_type' value 'Empirical' changed to
'empirical' according to
/home/saulius/struct/CIF-dictionaries/cif_core.dic dictionary named
'cif_core.dic' version 2.4.1 from 2010-06-29.

Automatic conversion script
Id: cif_fix_values 1715 2011-07-08 13:25:40Z adriana 
;
_cod_original_sg_symbol_H-M 'P 21/c'
_cod_database_code 2213001
_cod_database_fobs_code 2213001

loop_
_symmetry_equiv_pos_as_xyz
'x, y, z'
'-x, y+1/2, -z+1/2'
'-x, -y, -z'
'x, -y-1/2, z-1/2'

loop_
_atom_site_type_symbol
_atom_site_label
_atom_site_fract_x
_atom_site_fract_y
_atom_site_fract_z
_atom_site_U_iso_or_equiv
_atom_site_adp_type
_atom_site_calc_flag
_atom_site_refinement_flags
_atom_site_occupancy
B B1 0.8861(2) 0.5952(3) 0.38599(19) 0.0523(12) Uani d . 1
B B2 0.3313(2) 0.8558(3) 0.1132(2) 0.0590(14) Uani d . 1
B B3 0.1086(2) 0.8015(3) 0.3835(2) 0.0534(12) Uani d . 1
B B4 0.6527(2) 0.5357(3) 0.1392(2) 0.0616(15) Uani d . 1
C C1 0.0645(2) 0.3523(2) 0.42409(16) 0.0466(9) Uani d . 1
H H1 0.0741 0.3117 0.4338 0.056 Uiso calc R 1
C C2 0.07371(18) 0.3972(2) 0.45786(18) 0.0522(11) Uani d . 1
H H2 0.0901 0.3877 0.4892 0.063 Uiso calc R 1
C C3 0.0580(2) 0.4581(3) 0.44445(16) 0.0601(12) Uani d . 1
C C4 0.0676(2) 0.5122(2) 0.47776(17) 0.0536(11) Uani d . 1
H H4B 0.0496 0.5038 0.5054 0.064 Uiso calc R 1
H H4C 0.0498 0.5487 0.4620 0.064 Uiso calc R 1
H H4A 0.1096 0.5190 0.4873 0.064 Uiso calc R 1
C C5 0.0318(2) 0.4679(2) 0.39838(17) 0.0566(11) Uani d . 1
H H5 0.0188 0.5075 0.3887 0.068 Uiso calc R 1
C C6 0.0245(2) 0.4199(2) 0.36620(17) 0.0555(11) Uani d . 1
C C7 -0.0010(2) 0.4266(2) 0.31467(14) 0.0468(9) Uani d . 1
C C8 -0.0295(2) 0.4792(2) 0.29735(16) 0.0561(11) Uani d . 1
H H8 -0.0324 0.5131 0.3171 0.067 Uiso calc R 1
C C9 -0.0552(2) 0.4813(3) 0.24783(18) 0.0610(12) Uani d . 1
C C10 -0.0893(2) 0.5372(2) 0.22877(18) 0.0582(11) Uani d . 1
H H10A -0.0813 0.5461 0.1973 0.087 Uiso calc R 1
H H10B -0.0775 0.5720 0.2493 0.087 Uiso calc R 1
H H10C -0.1312 0.5297 0.2274 0.087 Uiso calc R 1
C C11 -0.0485(2) 0.4291(2) 0.22203(18) 0.0553(11) Uani d . 1
H H11 -0.0641 0.4283 0.1897 0.066 Uiso calc R 1
C C12 -0.01926(15) 0.37742(19) 0.24274(15) 0.0402(8) Uani d . 1
H H12 -0.0153 0.3430 0.2237 0.048 Uiso calc R 1
C C13 -0.08035(19) 0.1970(2) 0.42608(16) 0.0503(10) Uani d . 1
H H13 -0.0413 0.1834 0.4352 0.060 Uiso calc R 1
C C14 -0.1161(2) 0.2048(2) 0.4596(2) 0.0613(12) Uani d . 1
H H14 -0.1005 0.1997 0.4917 0.074 Uiso calc R 1
C C15 -0.1759(2) 0.2205(3) 0.44617(18) 0.0630(13) Uani d . 1
C C16 -0.2108(3) 0.2393(4) 0.48250(17) 0.083(2) Uani d . 1
H H16A -0.2240 0.2814 0.4768 0.125 Uiso calc R 1
H H16B -0.1866 0.2363 0.5134 0.125 Uiso calc R 1
H H16C -0.2447 0.2124 0.4812 0.125 Uiso calc R 1
C C17 -0.1970(2) 0.2324(2) 0.40073(16) 0.0491(10) Uani d . 1
H H17 -0.2363 0.2451 0.3915 0.059 Uiso calc R 1
C C18 -0.1586(2) 0.2255(3) 0.36657(18) 0.0608(12) Uani d . 1
C C19 -0.1755(2) 0.2395(2) 0.31719(17) 0.0527(11) Uani d . 1
C C20 -0.2302(2) 0.26543(18) 0.29774(16) 0.0476(10) Uani d . 1
H H20 -0.2588 0.2733 0.3169 0.057 Uiso calc R 1
C C21 -0.2417(2) 0.2797(2) 0.24876(17) 0.0524(10) Uani d . 1
C C22 -0.3017(2) 0.3077(2) 0.22852(16) 0.0506(10) Uani d . 1
H H22A -0.2992 0.3521 0.2304 0.076 Uiso calc R 1
H H22B -0.3312 0.2932 0.2465 0.076 Uiso calc R 1
H H22C -0.3126 0.2954 0.1958 0.076 Uiso calc R 1
C C23 -0.1993(2) 0.2656(2) 0.22335(17) 0.0507(10) Uani d . 1
H H23 -0.2063 0.2737 0.1908 0.061 Uiso calc R 1
C C24 -0.1464(2) 0.23993(19) 0.24267(16) 0.0455(9) Uani d . 1
H H24 -0.1187 0.2298 0.2232 0.055 Uiso calc R 1
C C25 0.14342(18) 0.3007(2) 0.25044(17) 0.0538(11) Uani d . 1
H H25 0.1425 0.2899 0.2820 0.065 Uiso calc R 1
C C26 0.18882(18) 0.3386(2) 0.23994(16) 0.0513(11) Uani d . 1
H H26 0.2172 0.3545 0.2643 0.062 Uiso calc R 1
C C27 0.1915(2) 0.3529(2) 0.19118(17) 0.0524(10) Uani d . 1
C C28 0.2427(2) 0.3835(2) 0.17720(19) 0.0595(12) Uani d . 1
H H28A 0.2695 0.3529 0.1684 0.089 Uiso calc R 1
H H28B 0.2626 0.4076 0.2034 0.089 Uiso calc R 1
H H28C 0.2297 0.4103 0.1505 0.089 Uiso calc R 1
C C29 0.14989(19) 0.3290(2) 0.15852(17) 0.0515(10) Uani d . 1
H H29 0.1507 0.3372 0.1265 0.062 Uiso calc R 1
C C30 0.1041(2) 0.2913(2) 0.17092(16) 0.0541(11) Uani d . 1
H H30 0.0759 0.2747 0.1468 0.065 Uiso calc R 1
C C31 0.10005(19) 0.2790(2) 0.21546(15) 0.0463(9) Uani d . 1
C C32 0.05178(17) 0.23785(18) 0.22747(15) 0.0420(9) Uani d . 1
C C33 0.0247(2) 0.1906(2) 0.20167(17) 0.0512(10) Uani d . 1
H H33 0.0317 0.1766 0.1722 0.061 Uiso calc R 1
C C34 -0.01697(17) 0.1668(2) 0.22900(17) 0.0474(10) Uani d . 1
C C35 -0.05772(19) 0.1121(2) 0.21796(16) 0.0473(9) Uani d . 1
C C36 -0.0843(2) 0.1015(2) 0.17090(18) 0.0567(12) Uani d . 1
H H36 -0.0747 0.1269 0.1468 0.068 Uiso calc R 1
C C37 -0.1243(2) 0.0539(3) 0.15965(18) 0.0603(12) Uani d . 1
H H37 -0.1425 0.0481 0.1282 0.072 Uiso calc R 1
C C38 -0.1379(2) 0.0142(2) 0.19545(17) 0.0564(11) Uani d . 1
H H38 -0.1647 -0.0183 0.1877 0.068 Uiso calc R 1
C C39 -0.1111(2) 0.0234(2) 0.24251(18) 0.0613(13) Uani d . 1
H H39 -0.1200 -0.0028 0.2664 0.074 Uiso calc R 1
C C40 -0.0711(2) 0.0721(2) 0.25347(16) 0.0496(10) Uani d . 1
H H40 -0.0530 0.0781 0.2849 0.059 Uiso calc R 1
C C41 0.22815(18) 0.1969(2) 0.39971(15) 0.0444(9) Uani d . 1
H H41 0.2244 0.1545 0.4047 0.053 Uiso calc R 1
C C42 0.2839(2) 0.2238(2) 0.40443(17) 0.0517(10) Uani d . 1
H H42 0.3180 0.2000 0.4129 0.062 Uiso calc R 1
C C43 0.2880(2) 0.2860(2) 0.39641(18) 0.0581(12) Uani d . 1
C C44 0.3483(3) 0.3153(3) 0.4091(2) 0.0736(16) Uani d . 1
H H44A 0.3734 0.2892 0.4313 0.110 Uiso calc R 1
H H44B 0.3444 0.3552 0.4233 0.110 Uiso calc R 1
H H44C 0.3658 0.3203 0.3808 0.110 Uiso calc R 1
C C45 0.2393(2) 0.3238(2) 0.38443(17) 0.0551(11) Uani d . 1
H H45 0.2437 0.3662 0.3797 0.066 Uiso calc R 1
C C46 0.1831(2) 0.2967(2) 0.37964(15) 0.0481(10) Uani d . 1
H H46 0.1492 0.3209 0.3712 0.058 Uiso calc R 1
C C47 0.17782(19) 0.2335(2) 0.38740(16) 0.0481(10) Uani d . 1
C C48 0.1193(2) 0.1990(2) 0.38359(18) 0.0578(12) Uani d . 1
C C49 0.1117(2) 0.1417(2) 0.4002(2) 0.0618(12) Uani d . 1
H H49 0.1406 0.1162 0.4174 0.074 Uiso calc R 1
C C50 0.0517(2) 0.1284(2) 0.38644(17) 0.0539(11) Uani d . 1
C C51 0.02168(19) 0.06853(18) 0.39114(15) 0.0434(9) Uani d . 1
C C52 0.0553(2) 0.0137(2) 0.39328(14) 0.0521(11) Uani d . 1
H H52A 0.0961 0.0162 0.3933 0.062 Uiso calc R 1
C C53 0.02887(17) -0.04441(19) 0.39538(15) 0.0425(9) Uani d . 1
H H53A 0.0526 -0.0799 0.3982 0.051 Uiso calc R 1
C C54 -0.03233(18) -0.05022(19) 0.39328(14) 0.0412(8) Uani d . 1
H H54A -0.0495 -0.0893 0.3946 0.049 Uiso calc R 1
C C55 -0.0692(2) 0.0049(2) 0.38896(16) 0.0531(10) Uani d . 1
H H55A -0.1106 0.0021 0.3849 0.064 Uiso calc R 1
C C56 -0.04014(19) 0.0629(2) 0.39121(16) 0.0460(9) Uani d . 1
H H56A -0.0625 0.0988 0.3928 0.055 Uiso calc R 1
C C57 0.53365(17) 0.6213(2) 0.43112(13) 0.0424(9) Uani d . 1
H H57 0.5243 0.6615 0.4393 0.051 Uiso calc R 1
C C58 0.55737(17) 0.57808(17) 0.46696(12) 0.0371(8) Uani d . 1
H H58 0.5652 0.5912 0.4985 0.044 Uiso calc R 1
C C59 0.5690(2) 0.5184(2) 0.45670(16) 0.0494(10) Uani d . 1
C C60 0.58974(18) 0.4698(2) 0.49321(14) 0.0435(9) Uani d . 1
H H60A 0.5980 0.4887 0.5242 0.065 Uiso calc R 1
H H60B 0.6253 0.4506 0.4859 0.065 Uiso calc R 1
H H60C 0.5592 0.4389 0.4930 0.065 Uiso calc R 1
C C61 0.56055(18) 0.50174(19) 0.40879(14) 0.0429(9) Uani d . 1
H H61 0.5695 0.4615 0.4004 0.051 Uiso calc R 1
C C62 0.53950(17) 0.5431(2) 0.37420(14) 0.0430(9) Uani d . 1
C C63 0.5358(2) 0.5327(2) 0.32206(17) 0.0564(11) Uani d . 1
C C64 0.5544(2) 0.4786(2) 0.30419(17) 0.0521(10) Uani d . 1
H H64 0.5670 0.4454 0.3243 0.063 Uiso calc R 1
C C65 0.5543(2) 0.4736(3) 0.25371(19) 0.0628(13) Uani d . 1
C C66 0.5758(2) 0.4144(2) 0.23146(18) 0.0560(11) Uani d . 1
H H66A 0.5729 0.4200 0.1977 0.084 Uiso calc R 1
H H66B 0.5514 0.3799 0.2376 0.084 Uiso calc R 1
H H66C 0.6165 0.4064 0.2452 0.084 Uiso calc R 1
C C67 0.5322(2) 0.5248(2) 0.22625(18) 0.0557(11) Uani d . 1
H H67 0.5313 0.5241 0.1934 0.067 Uiso calc R 1
C C68 0.5127(2) 0.5740(3) 0.24619(17) 0.0582(12) Uani d . 1
H H68 0.4970 0.6066 0.2265 0.070 Uiso calc R 1
C C69 0.6506(2) 0.7558(2) 0.42360(17) 0.0529(11) Uani d . 1
H H69 0.6151 0.7699 0.4320 0.063 Uiso calc R 1
C C70 0.6985(2) 0.7438(2) 0.45859(18) 0.0559(11) Uani d . 1
H H70 0.6942 0.7484 0.4904 0.067 Uiso calc R 1
C C71 0.7528(2) 0.7251(2) 0.44778(18) 0.0569(11) Uani d . 1
C C72 0.8065(2) 0.7178(3) 0.48535(18) 0.0618(13) Uani d . 1
H H72A 0.8078 0.7511 0.5080 0.093 Uiso calc R 1
H H72B 0.8418 0.7190 0.4708 0.093 Uiso calc R 1
H H72C 0.8046 0.6788 0.5013 0.093 Uiso calc R 1
C C73 0.7572(2) 0.7205(2) 0.39987(17) 0.0567(12) Uani d . 1
H H73 0.7936 0.7120 0.3903 0.068 Uiso calc R 1
C C74 0.70605(19) 0.7289(2) 0.36666(18) 0.0513(10) Uani d . 1
C C75 0.7059(2) 0.7172(2) 0.31497(18) 0.0563(12) Uani d . 1
C C76 0.7518(2) 0.6926(3) 0.29570(18) 0.0664(14) Uani d . 1
H H76 0.7876 0.6837 0.3155 0.080 Uiso calc R 1
C C77 0.7465(2) 0.6806(3) 0.2477(2) 0.0650(14) Uani d . 1
C C78 0.7946(2) 0.6500(3) 0.22785(17) 0.0604(12) Uani d . 1
H H78A 0.8256 0.6379 0.2533 0.091 Uiso calc R 1
H H78B 0.8105 0.6782 0.2070 0.091 Uiso calc R 1
H H78C 0.7792 0.6138 0.2103 0.091 Uiso calc R 1
C C79 0.6919(2) 0.6918(2) 0.22046(16) 0.0511(11) Uani d . 1
H H79 0.6857 0.6839 0.1879 0.061 Uiso calc R 1
C C80 0.6460(2) 0.7150(2) 0.24195(17) 0.0586(12) Uani d . 1
H H80 0.6094 0.7221 0.2227 0.070 Uiso calc R 1
C C81 0.57370(17) 0.87549(18) 0.24264(14) 0.0398(8) Uani d . 1
H H81 0.5774 0.8686 0.2753 0.048 Uiso calc R 1
C C82 0.60421(17) 0.92430(19) 0.22554(14) 0.0400(8) Uani d . 1
H H82 0.6283 0.9501 0.2468 0.048 Uiso calc R 1
C C83 0.59866(18) 0.9345(2) 0.17673(15) 0.0448(9) Uani d . 1
C C84 0.6291(2) 0.9876(2) 0.15822(18) 0.0571(11) Uani d . 1
H H84A 0.6296 1.0222 0.1796 0.086 Uiso calc R 1
H H84B 0.6082 0.9990 0.1273 0.086 Uiso calc R 1
H H84C 0.6692 0.9760 0.1557 0.086 Uiso calc R 1
C C85 0.56261(16) 0.89598(18) 0.14502(14) 0.0401(8) Uani d . 1
H H85 0.5589 0.9028 0.1124 0.048 Uiso calc R 1
C C86 0.53210(19) 0.8472(3) 0.16213(18) 0.0578(12) Uani d . 1
H H86 0.5080 0.8213 0.1409 0.069 Uiso calc R 1
C C87 0.5376(2) 0.8369(3) 0.21094(18) 0.0599(13) Uani d . 1
C C88 0.5030(2) 0.7863(2) 0.22573(16) 0.0470(9) Uani d . 1
C C89 0.44953(19) 0.7604(2) 0.20472(19) 0.0559(11) Uani d . 1
H H89 0.4274 0.7721 0.1756 0.067 Uiso calc R 1
C C90 0.4349(2) 0.7151(3) 0.23363(17) 0.0606(13) Uani d . 1
C C91 0.3813(2) 0.6760(2) 0.22708(17) 0.0534(11) Uani d . 1
C C92 0.3549(2) 0.6607(2) 0.18099(19) 0.0606(12) Uani d . 1
H H92 0.3712 0.6755 0.1552 0.073 Uiso calc R 1
C C93 0.3047(2) 0.6237(3) 0.17337(18) 0.0595(12) Uani d . 1
H H93 0.2871 0.6138 0.1424 0.071 Uiso calc R 1
C C94 0.2802(2) 0.6011(2) 0.21186(16) 0.0548(11) Uani d . 1
H H94 0.2465 0.5759 0.2067 0.066 Uiso calc R 1
C C95 0.3066(2) 0.6165(2) 0.25799(17) 0.0507(10) Uani d . 1
H H95 0.2903 0.6017 0.2838 0.061 Uiso calc R 1
C C96 0.3571(3) 0.6535(3) 0.2658(2) 0.0656(13) Uani d . 1
H H96 0.3748 0.6634 0.2968 0.079 Uiso calc R 1
C C97 0.3367(2) 0.7647(3) 0.39880(18) 0.0632(13) Uani d . 1
H H97 0.3378 0.8077 0.3961 0.076 Uiso calc R 1
C C98 0.2844(2) 0.7355(3) 0.40587(18) 0.0613(13) Uani d . 1
H H98 0.2508 0.7589 0.4088 0.074 Uiso calc R 1
C C99 0.2827(2) 0.6709(2) 0.40854(17) 0.0530(10) Uani d . 1
C C100 0.2284(2) 0.6403(3) 0.42401(17) 0.0558(11) Uani d . 1
H H10D 0.2353 0.5965 0.4281 0.084 Uiso calc R 1
H H10E 0.1940 0.6471 0.4000 0.084 Uiso calc R 1
H H10F 0.2216 0.6581 0.4536 0.084 Uiso calc R 1
C C101 0.3331(2) 0.6365(2) 0.40527(18) 0.0591(12) Uani d . 1
H H101 0.3318 0.5935 0.4077 0.071 Uiso calc R 1
C C102 0.3856(2) 0.6650(2) 0.39838(18) 0.0617(13) Uani d . 1
H H102 0.4191 0.6414 0.3956 0.074 Uiso calc R 1
C C103 0.38751(19) 0.72996(19) 0.39569(14) 0.0433(9) Uani d . 1
C C104 0.44139(19) 0.76244(19) 0.38657(15) 0.0451(9) Uani d . 1
C C105 0.4559(2) 0.8228(3) 0.39735(18) 0.0619(12) Uani d . 1
H H105 0.4338 0.8508 0.4123 0.074 Uiso calc R 1
C C106 0.5099(2) 0.8351(2) 0.38181(17) 0.0525(10) Uani d . 1
C C107 0.5415(2) 0.89605(19) 0.38341(15) 0.0453(9) Uani d . 1
C C108 0.5125(2) 0.9488(2) 0.39519(18) 0.0545(11) Uani d . 1
H H108 0.4735 0.9457 0.4010 0.065 Uiso calc R 1
C C109 0.5408(2) 1.0069(2) 0.39862(17) 0.0558(11) Uani d . 1
H H109 0.5214 1.0423 0.4071 0.067 Uiso calc R 1
C C110 0.5990(2) 1.0099(2) 0.38893(17) 0.0517(10) Uani d . 1
H H110 0.6181 1.0482 0.3899 0.062 Uiso calc R 1
C C111 0.6285(2) 0.95784(19) 0.37802(16) 0.0477(10) Uani d . 1
H H111 0.6679 0.9608 0.3732 0.057 Uiso calc R 1
C C112 0.60011(19) 0.9008(2) 0.37405(18) 0.0537(11) Uani d . 1
H H112 0.6197 0.8659 0.3652 0.064 Uiso calc R 1
C C113 0.7439(3) 0.9744(3) 0.95952(18) 0.0661(13) Uani d . 1
H H11A 0.7236 0.9402 0.9422 0.099 Uiso calc R 1
H H11B 0.7836 0.9774 0.9524 0.099 Uiso calc R 1
H H11C 0.7227 1.0122 0.9503 0.099 Uiso calc R 1
C C114 0.7465(2) 0.9640(2) 1.01218(18) 0.0570(11) Uani d . 1
C C115 0.2825(2) 0.0210(2) 0.19668(15) 0.0510(10) Uani d . 1
H H11D 0.2490 0.0438 0.2043 0.077 Uiso calc R 1
H H11E 0.3088 0.0105 0.2256 0.077 Uiso calc R 1
H H11F 0.2687 -0.0164 0.1800 0.077 Uiso calc R 1
C C116 0.31395(18) 0.0586(2) 0.16690(16) 0.0462(9) Uani d . 1
C C117 0.2284(2) 0.0962(3) 0.53564(18) 0.0605(12) Uani d . 1
H H11G 0.2061 0.0593 0.5398 0.091 Uiso calc R 1
H H11H 0.2022 0.1272 0.5196 0.091 Uiso calc R 1
H H11I 0.2466 0.1116 0.5663 0.091 Uiso calc R 1
C C118 0.2748(2) 0.0817(3) 0.50710(18) 0.0609(13) Uani d . 1
C C119 0.4687(2) 0.1707(3) 0.3671(2) 0.0646(13) Uani d . 1
H H11J 0.4384 0.2019 0.3598 0.097 Uiso calc R 1
H H11K 0.4607 0.1370 0.3449 0.097 Uiso calc R 1
H H11L 0.5069 0.1884 0.3649 0.097 Uiso calc R 1
C C120 0.4690(2) 0.1472(3) 0.41637(19) 0.0625(13) Uani d . 1
C C121 0.60271(18) 0.2514(2) 0.47011(17) 0.0490(10) Uani d . 1
H H12A 0.6336 0.2692 0.4933 0.074 Uiso calc R 1
H H12B 0.6155 0.2504 0.4396 0.074 Uiso calc R 1
H H12C 0.5945 0.2099 0.4796 0.074 Uiso calc R 1
C C122 0.5483(2) 0.2894(2) 0.46692(18) 0.0531(11) Uani d . 1
C C123 0.6182(2) 0.0929(2) 0.49730(16) 0.0525(10) Uani d . 1
H H12D 0.5993 0.1216 0.5159 0.079 Uiso calc R 1
H H12E 0.6135 0.0514 0.5084 0.079 Uiso calc R 1
H H12F 0.6002 0.0960 0.4644 0.079 Uiso calc R 1
C C124 0.6820(2) 0.1077(3) 0.50211(19) 0.0609(12) Uani d . 1
C C125 0.8443(2) 0.4114(2) 0.36545(16) 0.0502(10) Uani d . 1
H H12G 0.8277 0.4472 0.3784 0.075 Uiso calc R 1
H H12H 0.8128 0.3837 0.3523 0.075 Uiso calc R 1
H H12I 0.8661 0.4241 0.3409 0.075 Uiso calc R 1
C C126 0.8850(2) 0.3792(2) 0.40367(18) 0.0566(11) Uani d . 1
C C127 1.0107(2) 0.6954(3) 0.45509(17) 0.0570(11) Uani d . 1
H H12J 0.9875 0.6810 0.4259 0.085 Uiso calc R 1
H H12K 1.0208 0.6608 0.4762 0.085 Uiso calc R 1
H H12L 1.0465 0.7146 0.4484 0.085 Uiso calc R 1
C C128 0.9752(2) 0.7418(2) 0.47816(17) 0.0510(10) Uani d . 1
F F11 0.94393(11) 0.58193(11) 0.38873(9) 0.0513(6) Uani d . 1
F F12 0.88117(12) 0.65735(12) 0.38618(9) 0.0546(6) Uani d . 1
F F13 0.86440(13) 0.57143(14) 0.42226(11) 0.0675(8) Uani d . 1
F F14 0.85499(12) 0.57849(13) 0.34366(9) 0.0557(6) Uani d . 1
F F21 0.38971(12) 0.86540(11) 0.11317(8) 0.0498(6) Uani d . 1
F F22 0.32331(10) 0.79406(12) 0.11284(9) 0.0483(5) Uani d . 1
F F23 0.29659(12) 0.88028(14) 0.07526(10) 0.0618(7) Uani d . 1
F F24 0.31939(13) 0.87925(13) 0.15475(11) 0.0642(7) Uani d . 1
F F31 0.12260(12) 0.85058(13) 0.36060(9) 0.0569(6) Uani d . 1
F F32 0.11329(10) 0.81003(10) 0.43158(9) 0.0451(5) Uani d . 1
F F33 0.05224(11) 0.78555(13) 0.36874(8) 0.0527(6) Uani d . 1
F F34 0.14269(9) 0.75426(11) 0.37511(8) 0.0430(5) Uani d . 1
F F41 0.66607(10) 0.50163(10) 0.10330(8) 0.0421(5) Uani d . 1
F F42 0.66531(12) 0.59604(12) 0.13201(9) 0.0549(6) Uani d . 1
F F43 0.59324(10) 0.53150(11) 0.14003(8) 0.0457(5) Uani d . 1
F F44 0.68545(10) 0.51913(11) 0.18095(8) 0.0450(5) Uani d . 1
N N1 0.04343(15) 0.36101(15) 0.37960(13) 0.0433(7) Uani d . 1
N N2 0.00355(15) 0.37476(16) 0.28895(12) 0.0439(7) Uani d . 1
N N3 -0.10099(15) 0.20884(17) 0.37981(12) 0.0447(8) Uani d . 1
N N4 -0.13395(16) 0.22928(14) 0.28866(12) 0.0415(7) Uani d . 1
N N5 0.02962(17) 0.24265(19) 0.26880(14) 0.0530(9) Uani d . 1
N N6 -0.01283(18) 0.19793(19) 0.26918(15) 0.0570(9) Uani d . 1
N N7 0.06719(17) 0.22474(18) 0.36373(14) 0.0523(9) Uani d . 1
N N8 0.02539(18) 0.1795(2) 0.36520(15) 0.0584(10) Uani d . 1
N N9 0.65446(17) 0.74749(19) 0.37739(14) 0.0543(9) Uani d . 1
N N10 0.65049(17) 0.7276(2) 0.28726(15) 0.0568(9) Uani d . 1
N N11 0.52502(18) 0.6037(2) 0.38563(14) 0.0571(10) Uani d . 1
N N12 0.51408(17) 0.58007(18) 0.29448(14) 0.0546(9) Uani d . 1
N N13 0.51997(18) 0.75624(19) 0.26753(14) 0.0562(9) Uani d . 1
N N14 0.47733(19) 0.71098(19) 0.27181(14) 0.0567(10) Uani d . 1
N N15 0.52535(18) 0.78107(19) 0.36297(16) 0.0583(10) Uani d . 1
N N16 0.48613(19) 0.73642(19) 0.36697(14) 0.0597(11) Uani d . 1
N N17 0.74568(18) 0.95712(19) 1.05238(15) 0.0623(11) Uani d . 1
N N18 0.33499(18) 0.0907(2) 0.13963(15) 0.0596(10) Uani d . 1
N N19 0.3122(2) 0.0704(2) 0.48510(15) 0.0659(12) Uani d . 1
N N20 0.46869(17) 0.12847(18) 0.45387(13) 0.0546(10) Uani d . 1
N N21 0.50470(19) 0.3187(2) 0.46512(14) 0.0614(10) Uani d . 1
N N22 0.73212(19) 0.1157(2) 0.50751(16) 0.0645(11) Uani d . 1
N N23 0.91725(19) 0.3541(2) 0.43263(16) 0.0706(13) Uani d . 1
N N24 0.94684(18) 0.7778(2) 0.49433(15) 0.0647(11) Uani d . 1
O O1 0.2151(3) 0.9374(3) 0.3576(2) 0.0351(13) Uani d P 0.40
H H1D 0.2055 0.8999 0.3619 0.042 Uiso d PR 0.40
H H1C 0.2482 0.9454 0.3752 0.053 Uiso d PR 0.40
O O2 1.0000 1.0000 0.5000 0.0580(19) Uani d SP 0.60
H H2E 1.0294 0.9868 0.5198 0.070 Uiso d PR 0.30
H H2F 0.9687 0.9992 0.5128 0.070 Uiso d PR 0.30
O O3 0.1173(5) 0.9633(6) 0.5096(4) 0.066(3) Uani d P 0.30
H H3D 0.1461 0.9603 0.5326 0.079 Uiso d PR 0.30
H H3C 0.1147 0.9300 0.4932 0.098 Uiso d PR 0.30
Pd Pd1 0.039090(17) 0.30051(2) 0.324600(14) 0.06117(11) Uani d . 1
Pd Pd2 -0.054720(14) 0.200790(19) 0.325570(14) 0.05519(10) Uani d . 1
Pd Pd3 0.587730(15) 0.756700(15) 0.323260(12) 0.04586(8) Uani d . 1
Pd Pd4 0.496900(14) 0.658220(18) 0.329490(14) 0.05398(10) Uani d . 1

loop_
_atom_site_aniso_label
_atom_site_aniso_U_11
_atom_site_aniso_U_22
_atom_site_aniso_U_33
_atom_site_aniso_U_12
_atom_site_aniso_U_13
_atom_site_aniso_U_23
B1 0.056(3) 0.049(3) 0.051(3) -0.023(2) 0.005(2) 0.012(2)
B2 0.056(3) 0.048(3) 0.072(4) -0.020(2) 0.011(3) 0.021(3)
B3 0.038(2) 0.060(3) 0.060(3) -0.013(2) 0.004(2) 0.004(3)
B4 0.038(2) 0.075(4) 0.069(4) -0.022(2) 0.004(2) -0.020(3)
C1 0.058(2) 0.036(2) 0.050(2) -0.0033(17) 0.0194(19) -0.0088(18)
C2 0.039(2) 0.055(3) 0.065(3) -0.0102(18) 0.0167(19) -0.013(2)
C3 0.069(3) 0.074(3) 0.039(2) -0.014(2) 0.015(2) -0.013(2)
C4 0.066(3) 0.045(2) 0.052(3) -0.013(2) 0.017(2) 0.001(2)
C5 0.068(3) 0.049(3) 0.055(3) -0.015(2) 0.016(2) 0.004(2)
C6 0.064(3) 0.052(3) 0.049(2) -0.003(2) 0.006(2) 0.002(2)
C7 0.065(3) 0.041(2) 0.036(2) -0.0038(18) 0.0120(18) -0.0041(17)
C8 0.063(3) 0.064(3) 0.044(2) 0.003(2) 0.017(2) 0.011(2)
C9 0.065(3) 0.063(3) 0.055(3) 0.011(2) 0.011(2) 0.016(2)
C10 0.062(3) 0.061(3) 0.052(3) -0.003(2) 0.012(2) 0.016(2)
C11 0.053(2) 0.058(3) 0.056(3) 0.012(2) 0.013(2) 0.012(2)
C12 0.0306(17) 0.040(2) 0.050(2) 0.0030(14) 0.0066(15) -0.0025(17)
C13 0.040(2) 0.060(3) 0.053(2) 0.0076(18) 0.0137(18) 0.011(2)
C14 0.064(3) 0.058(3) 0.065(3) 0.015(2) 0.017(2) 0.007(2)
C15 0.078(3) 0.061(3) 0.052(3) -0.031(3) 0.018(2) -0.022(2)
C16 0.079(4) 0.135(6) 0.034(2) -0.039(4) 0.005(2) 0.014(3)
C17 0.063(3) 0.040(2) 0.047(2) -0.0175(19) 0.019(2) -0.0175(19)
C18 0.067(3) 0.068(3) 0.052(3) 0.006(2) 0.022(2) -0.002(2)
C19 0.059(3) 0.049(2) 0.052(2) -0.018(2) 0.015(2) -0.014(2)
C20 0.064(3) 0.0274(19) 0.056(2) 0.0059(17) 0.023(2) 0.0008(18)
C21 0.053(2) 0.051(3) 0.055(3) 0.0008(19) 0.013(2) -0.009(2)
C22 0.056(2) 0.047(2) 0.052(2) 0.0121(19) 0.0171(19) 0.003(2)
C23 0.062(3) 0.044(2) 0.049(2) 0.0013(19) 0.017(2) -0.0036(19)
C24 0.056(2) 0.032(2) 0.049(2) 0.0014(17) 0.0078(18) 0.0051(17)
C25 0.037(2) 0.068(3) 0.057(3) -0.0143(19) 0.0095(18) 0.012(2)
C26 0.038(2) 0.066(3) 0.048(2) -0.0021(19) 0.0017(17) -0.016(2)
C27 0.057(2) 0.050(3) 0.053(3) 0.003(2) 0.017(2) -0.001(2)
C28 0.069(3) 0.049(3) 0.062(3) 0.017(2) 0.015(2) -0.007(2)
C29 0.047(2) 0.053(3) 0.055(3) 0.0112(19) 0.0104(19) 0.001(2)
C30 0.055(2) 0.067(3) 0.041(2) -0.003(2) 0.0129(19) -0.006(2)
C31 0.051(2) 0.044(2) 0.043(2) 0.0023(18) 0.0060(18) 0.0124(18)
C32 0.0428(19) 0.034(2) 0.049(2) 0.0089(15) 0.0076(17) 0.0192(17)
C33 0.058(2) 0.046(2) 0.051(2) -0.0022(19) 0.011(2) -0.003(2)
C34 0.0374(19) 0.039(2) 0.068(3) 0.0156(16) 0.0166(18) 0.016(2)
C35 0.049(2) 0.039(2) 0.054(2) 0.0060(17) 0.0107(18) -0.0006(19)
C36 0.049(2) 0.060(3) 0.064(3) -0.008(2) 0.015(2) -0.023(2)
C37 0.056(3) 0.069(3) 0.057(3) -0.014(2) 0.011(2) 0.004(2)
C38 0.050(2) 0.065(3) 0.057(3) -0.011(2) 0.018(2) 0.002(2)
C39 0.073(3) 0.059(3) 0.059(3) -0.018(2) 0.032(2) -0.014(2)
C40 0.065(3) 0.043(2) 0.042(2) 0.0057(19) 0.0124(19) 0.0001(18)
C41 0.044(2) 0.044(2) 0.045(2) 0.0109(17) 0.0106(17) 0.0053(18)
C42 0.064(3) 0.038(2) 0.056(3) 0.0051(19) 0.017(2) 0.0136(19)
C43 0.070(3) 0.057(3) 0.051(3) -0.012(2) 0.020(2) -0.011(2)
C44 0.076(3) 0.060(3) 0.091(4) -0.022(3) 0.032(3) -0.005(3)
C45 0.060(3) 0.052(3) 0.056(3) -0.007(2) 0.016(2) -0.017(2)
C46 0.062(3) 0.041(2) 0.042(2) 0.0081(19) 0.0125(19) -0.0094(18)
C47 0.046(2) 0.054(3) 0.046(2) -0.0010(18) 0.0139(18) 0.006(2)
C48 0.056(3) 0.060(3) 0.060(3) 0.016(2) 0.018(2) 0.025(2)
C49 0.066(3) 0.047(3) 0.075(3) 0.011(2) 0.017(2) 0.018(2)
C50 0.054(2) 0.047(2) 0.058(3) 0.0048(19) 0.002(2) -0.007(2)
C51 0.053(2) 0.0296(19) 0.049(2) -0.0085(16) 0.0134(18) -0.0021(17)
C52 0.064(3) 0.064(3) 0.032(2) 0.012(2) 0.0167(18) 0.018(2)
C53 0.0371(18) 0.042(2) 0.050(2) 0.0139(16) 0.0134(16) 0.0064(18)
C54 0.055(2) 0.035(2) 0.0364(19) 0.0103(17) 0.0134(17) 0.0031(16)
C55 0.064(3) 0.046(2) 0.050(2) 0.009(2) 0.013(2) 0.007(2)
C56 0.046(2) 0.042(2) 0.052(2) -0.0017(17) 0.0145(18) -0.0044(19)
C57 0.044(2) 0.053(2) 0.0303(18) -0.0039(17) 0.0082(15) -0.0010(17)
C58 0.051(2) 0.0355(19) 0.0266(17) -0.0163(16) 0.0126(15) -0.0059(15)
C59 0.058(2) 0.044(2) 0.051(2) 0.0093(19) 0.022(2) 0.0043(19)
C60 0.046(2) 0.049(2) 0.0354(19) 0.0008(17) 0.0071(16) 0.0052(17)
C61 0.055(2) 0.034(2) 0.042(2) 0.0039(16) 0.0140(17) 0.0067(17)
C62 0.0386(19) 0.050(2) 0.041(2) -0.0002(16) 0.0088(16) -0.0030(18)
C63 0.060(3) 0.063(3) 0.049(2) 0.005(2) 0.018(2) 0.010(2)
C64 0.055(2) 0.052(3) 0.052(2) -0.012(2) 0.016(2) -0.004(2)
C65 0.059(3) 0.073(3) 0.057(3) -0.017(2) 0.011(2) -0.015(3)
C66 0.050(2) 0.062(3) 0.058(3) -0.010(2) 0.013(2) -0.019(2)
C67 0.050(2) 0.062(3) 0.055(3) -0.001(2) 0.011(2) 0.002(2)
C68 0.061(3) 0.069(3) 0.047(2) -0.018(2) 0.015(2) -0.012(2)
C69 0.056(2) 0.052(3) 0.054(2) 0.018(2) 0.019(2) 0.005(2)
C70 0.062(3) 0.054(3) 0.053(3) -0.007(2) 0.013(2) 0.011(2)
C71 0.069(3) 0.048(3) 0.055(3) -0.008(2) 0.010(2) -0.019(2)
C72 0.068(3) 0.061(3) 0.055(3) -0.026(2) 0.007(2) -0.009(2)
C73 0.057(3) 0.057(3) 0.049(3) 0.018(2) -0.014(2) -0.014(2)
C74 0.043(2) 0.049(2) 0.065(3) -0.0094(18) 0.016(2) -0.012(2)
C75 0.050(2) 0.051(3) 0.058(3) -0.0087(19) -0.021(2) -0.013(2)
C76 0.053(3) 0.092(4) 0.055(3) 0.020(3) 0.010(2) 0.033(3)
C77 0.052(3) 0.067(3) 0.067(3) 0.023(2) -0.020(2) 0.007(3)
C78 0.064(3) 0.072(3) 0.040(2) 0.004(2) -0.006(2) 0.004(2)
C79 0.061(3) 0.040(2) 0.042(2) 0.0087(19) -0.0211(19) -0.0077(19)
C80 0.067(3) 0.061(3) 0.050(3) -0.028(2) 0.017(2) -0.019(2)
C81 0.0398(19) 0.039(2) 0.043(2) 0.0068(15) 0.0123(16) 0.0080(17)
C82 0.0404(19) 0.048(2) 0.0344(18) 0.0006(16) 0.0130(15) 0.0058(17)
C83 0.044(2) 0.046(2) 0.050(2) 0.0044(17) 0.0242(18) 0.0075(19)
C84 0.055(2) 0.056(3) 0.061(3) -0.017(2) 0.012(2) 0.007(2)
C85 0.0401(18) 0.042(2) 0.0407(19) -0.0193(16) 0.0135(15) 0.0126(17)
C86 0.037(2) 0.078(3) 0.056(3) -0.008(2) 0.0007(18) 0.005(2)
C87 0.041(2) 0.079(3) 0.058(3) 0.021(2) 0.0053(19) 0.029(3)
C88 0.057(2) 0.037(2) 0.049(2) 0.0081(18) 0.0153(19) 0.0065(18)
C89 0.038(2) 0.060(3) 0.072(3) 0.0160(19) 0.014(2) 0.010(2)
C90 0.062(3) 0.077(3) 0.044(2) 0.019(2) 0.013(2) 0.013(2)
C91 0.068(3) 0.043(2) 0.049(2) 0.019(2) 0.010(2) 0.0032(19)
C92 0.065(3) 0.057(3) 0.058(3) 0.014(2) 0.005(2) -0.008(2)
C93 0.057(3) 0.069(3) 0.052(3) 0.000(2) 0.007(2) 0.000(2)
C94 0.078(3) 0.046(3) 0.040(2) 0.012(2) 0.009(2) 0.0035(19)
C95 0.059(3) 0.039(2) 0.057(3) -0.0015(18) 0.020(2) 0.0079(19)
C96 0.072(3) 0.068(3) 0.059(3) -0.013(3) 0.015(2) -0.014(3)
C97 0.053(3) 0.082(4) 0.056(3) -0.001(2) 0.011(2) -0.019(3)
C98 0.052(3) 0.076(3) 0.058(3) -0.020(2) 0.013(2) -0.010(3)
C99 0.051(2) 0.054(3) 0.054(3) -0.004(2) 0.009(2) 0.001(2)
C100 0.043(2) 0.068(3) 0.055(3) -0.005(2) 0.0067(19) -0.009(2)
C101 0.066(3) 0.054(3) 0.058(3) -0.022(2) 0.011(2) -0.006(2)
C102 0.069(3) 0.061(3) 0.061(3) 0.020(2) 0.027(2) 0.018(2)
C103 0.057(2) 0.039(2) 0.037(2) 0.0038(17) 0.0183(17) 0.0015(17)
C104 0.057(2) 0.035(2) 0.046(2) 0.0162(17) 0.0158(18) 0.0185(18)
C105 0.065(3) 0.071(3) 0.052(3) -0.003(2) 0.017(2) 0.011(2)
C106 0.061(3) 0.044(2) 0.053(3) 0.011(2) 0.010(2) 0.015(2)
C107 0.060(2) 0.032(2) 0.048(2) -0.0028(17) 0.0209(19) -0.0012(17)
C108 0.049(2) 0.053(3) 0.062(3) -0.001(2) 0.010(2) 0.001(2)
C109 0.070(3) 0.048(3) 0.053(3) -0.013(2) 0.020(2) -0.005(2)
C110 0.067(3) 0.034(2) 0.057(3) -0.0058(19) 0.020(2) 0.0065(19)
C111 0.056(2) 0.0302(19) 0.056(3) -0.0072(17) 0.0075(19) -0.0176(18)
C112 0.041(2) 0.058(3) 0.064(3) 0.0122(19) 0.0142(19) -0.012(2)
C113 0.072(3) 0.073(4) 0.055(3) -0.003(3) 0.017(2) 0.013(3)
C114 0.054(2) 0.060(3) 0.058(3) -0.009(2) 0.013(2) 0.008(2)
C115 0.062(3) 0.053(3) 0.038(2) -0.003(2) 0.0104(19) -0.0081(19)
C116 0.044(2) 0.046(2) 0.049(2) -0.0083(17) 0.0082(17) -0.0093(19)
C117 0.059(3) 0.066(3) 0.059(3) 0.011(2) 0.017(2) -0.007(2)
C118 0.075(3) 0.062(3) 0.052(3) 0.018(2) 0.031(2) 0.014(2)
C119 0.059(3) 0.058(3) 0.078(3) 0.002(2) 0.017(2) 0.019(3)
C120 0.059(3) 0.075(3) 0.055(3) 0.008(2) 0.014(2) -0.003(2)
C121 0.0388(19) 0.044(2) 0.068(3) -0.0187(17) 0.0179(19) -0.006(2)
C122 0.054(2) 0.046(2) 0.061(3) -0.0074(19) 0.011(2) 0.009(2)
C123 0.064(3) 0.048(2) 0.045(2) -0.004(2) 0.008(2) -0.003(2)
C124 0.053(3) 0.069(3) 0.062(3) 0.008(2) 0.014(2) -0.003(3)
C125 0.058(2) 0.039(2) 0.055(2) -0.0152(18) 0.011(2) -0.0212(19)
C126 0.059(3) 0.048(3) 0.064(3) 0.002(2) 0.012(2) 0.005(2)
C127 0.056(3) 0.071(3) 0.047(2) 0.004(2) 0.018(2) -0.006(2)
C128 0.051(2) 0.047(2) 0.055(3) -0.0007(19) 0.0084(19) 0.007(2)
F11 0.0634(15) 0.0365(12) 0.0575(14) -0.0077(10) 0.0203(12) -0.0156(11)
F12 0.0575(14) 0.0547(15) 0.0531(14) 0.0138(12) 0.0137(12) 0.0110(12)
F13 0.0715(18) 0.0618(18) 0.0746(19) 0.0224(14) 0.0281(15) 0.0087(15)
F14 0.0572(14) 0.0562(16) 0.0552(15) 0.0081(12) 0.0135(12) 0.0164(12)
F21 0.0669(15) 0.0372(12) 0.0455(13) -0.0142(11) 0.0099(11) 0.0050(10)
F22 0.0459(12) 0.0540(14) 0.0480(13) -0.0022(10) 0.0166(10) 0.0022(11)
F23 0.0639(16) 0.0633(17) 0.0605(16) -0.0144(13) 0.0170(13) -0.0207(13)
F24 0.0709(17) 0.0522(16) 0.0720(18) -0.0138(13) 0.0195(14) -0.0145(14)
F31 0.0635(15) 0.0549(15) 0.0521(14) -0.0063(12) 0.0087(12) 0.0042(12)
F32 0.0532(13) 0.0301(11) 0.0548(14) 0.0088(9) 0.0166(11) 0.0035(10)
F33 0.0578(14) 0.0635(16) 0.0390(12) -0.0121(12) 0.0142(11) -0.0169(11)
F34 0.0360(10) 0.0464(13) 0.0495(13) -0.0157(9) 0.0158(9) -0.0087(10)
F41 0.0554(13) 0.0368(12) 0.0362(11) 0.0144(10) 0.0142(9) 0.0071(9)
F42 0.0677(15) 0.0485(14) 0.0518(14) 0.0104(12) 0.0192(12) 0.0054(11)
F43 0.0421(11) 0.0514(14) 0.0450(12) 0.0034(10) 0.0114(10) -0.0012(11)
F44 0.0470(12) 0.0496(13) 0.0398(12) 0.0039(10) 0.0113(10) 0.0029(10)
N1 0.0462(17) 0.0341(17) 0.0499(19) 0.0137(14) 0.0091(14) 0.0036(15)
N2 0.0510(18) 0.0389(18) 0.0445(18) -0.0089(14) 0.0158(15) 0.0007(15)
N3 0.0496(18) 0.051(2) 0.0345(17) 0.0027(15) 0.0095(14) -0.0053(15)
N4 0.0562(19) 0.0264(16) 0.0444(18) -0.0049(13) 0.0156(15) -0.0064(13)
N5 0.0484(19) 0.059(2) 0.052(2) -0.0030(17) 0.0071(16) 0.0163(18)
N6 0.060(2) 0.056(2) 0.059(2) -0.0026(18) 0.0189(18) -0.0101(19)
N7 0.055(2) 0.052(2) 0.053(2) 0.0073(17) 0.0166(17) 0.0076(17)
N8 0.055(2) 0.059(2) 0.061(2) 0.0129(18) 0.0069(18) 0.019(2)
N9 0.049(2) 0.058(2) 0.056(2) -0.0073(17) 0.0111(17) -0.0119(19)
N10 0.052(2) 0.061(2) 0.059(2) -0.0064(18) 0.0150(18) -0.0028(19)
N11 0.056(2) 0.065(3) 0.052(2) -0.0127(18) 0.0146(17) -0.0170(19)
N12 0.059(2) 0.048(2) 0.060(2) 0.0188(17) 0.0189(18) 0.0155(18)
N13 0.056(2) 0.056(2) 0.057(2) -0.0128(17) 0.0088(18) 0.0142(19)
N14 0.067(2) 0.053(2) 0.050(2) -0.0029(18) 0.0109(18) -0.0187(18)
N15 0.057(2) 0.052(2) 0.067(3) -0.0118(18) 0.0118(19) -0.018(2)
N16 0.063(2) 0.056(2) 0.051(2) 0.0269(19) -0.0155(18) -0.0141(18)
N17 0.062(2) 0.053(2) 0.061(2) -0.0160(18) -0.0250(19) -0.0148(19)
N18 0.061(2) 0.053(2) 0.065(2) -0.0127(18) 0.0109(19) -0.012(2)
N19 0.078(3) 0.065(3) 0.058(2) -0.034(2) 0.022(2) -0.019(2)
N20 0.058(2) 0.050(2) 0.0448(19) 0.0095(17) -0.0227(16) -0.0149(17)
N21 0.062(2) 0.068(3) 0.049(2) 0.004(2) -0.0069(18) 0.0012(19)
N22 0.065(2) 0.062(3) 0.066(3) -0.013(2) 0.010(2) -0.017(2)
N23 0.056(2) 0.075(3) 0.068(3) 0.022(2) -0.027(2) 0.007(2)
N24 0.053(2) 0.083(3) 0.060(2) -0.019(2) 0.0135(18) -0.029(2)
O1 0.043(3) 0.031(3) 0.036(3) -0.001(2) 0.020(3) 0.003(3)
O2 0.053(4) 0.063(5) 0.060(4) -0.019(3) 0.013(3) -0.019(4)
O3 0.057(6) 0.065(7) 0.063(7) 0.027(5) -0.023(5) 0.005(6)
Pd1 0.0531(2) 0.0749(3) 0.0569(2) -0.01714(17) 0.01276(16) -0.02670(19)
Pd2 0.03620(15) 0.0685(2) 0.0607(2) -0.01838(15) 0.00742(14) -0.01869(18)
Pd3 0.05428(18) 0.03837(17) 0.04826(18) 0.00647(13) 0.01827(14) 0.00924(13)
Pd4 0.03711(16) 0.0568(2) 0.0705(2) 0.01515(14) 0.01643(15) 0.01109(17)

loop_
_atom_type_symbol
_atom_type_description
_atom_type_scat_dispersion_real
_atom_type_scat_dispersion_imag
_atom_type_scat_source
C C 0.0033 0.0016 'International Tables Vol C Tables 4.2.6.8 and 6.1.1.4'
H H 0.0000 0.0000 'International Tables Vol C Tables 4.2.6.8 and 6.1.1.4'
N N 0.0061 0.0033 'International Tables Vol C Tables 4.2.6.8 and 6.1.1.4'
F F 0.0171 0.0103 'International Tables Vol C Tables 4.2.6.8 and 6.1.1.4'
Pd Pd -0.9988 1.0072 'International Tables Vol C Tables 4.2.6.8 and 6.1.1.4'
B B 0.0013 0.0007 'International Tables Vol C Tables 4.2.6.8 and 6.1.1.4'
O O 0.0106 0.0060 'International Tables Vol C Tables 4.2.6.8 and 6.1.1.4'

loop_
_geom_angle_atom_site_label_1
_geom_angle_atom_site_label_2
_geom_angle_atom_site_label_3
_geom_angle
_geom_angle_publ_flag
F13 B1 F11 111.3(4) ?
F13 B1 F14 112.8(3) ?
F11 B1 F14 111.4(4) ?
F13 B1 F12 110.0(4) ?
F11 B1 F12 107.2(3) ?
F14 B1 F12 103.8(4) ?
F23 B2 F22 108.8(4) ?
F23 B2 F21 113.1(4) ?
F22 B2 F21 106.6(4) ?
F23 B2 F24 112.4(5) ?
F22 B2 F24 109.3(4) ?
F21 B2 F24 106.5(4) ?
F31 B3 F34 109.5(4) ?
F31 B3 F33 110.6(4) ?
F34 B3 F33 108.0(4) ?
F31 B3 F32 113.8(4) ?
F34 B3 F32 109.4(4) ?
F33 B3 F32 105.3(4) ?
F41 B4 F44 111.5(5) ?
F41 B4 F42 109.4(4) ?
F44 B4 F42 106.7(3) ?
F41 B4 F43 109.3(3) ?
F44 B4 F43 112.1(4) ?
F42 B4 F43 107.7(5) ?
N1 C1 C2 125.4(4) ?
N1 C1 H1 117.3 ?
C2 C1 H1 117.3 ?
C1 C2 C3 118.3(5) ?
C1 C2 H2 120.8 ?
C3 C2 H2 120.8 ?
C5 C3 C2 117.4(5) ?
C5 C3 C4 119.0(5) ?
C2 C3 C4 123.7(4) ?
C3 C4 H4B 109.5 ?
C3 C4 H4C 109.5 ?
H4B C4 H4C 109.5 ?
C3 C4 H4A 109.5 ?
H4B C4 H4A 109.5 ?
H4C C4 H4A 109.5 ?
C3 C5 C6 120.7(5) ?
C3 C5 H5 119.6 ?
C6 C5 H5 119.6 ?
C5 C6 N1 120.8(4) ?
C5 C6 C7 124.7(4) ?
N1 C6 C7 114.5(4) ?
N2 C7 C8 124.7(4) ?
N2 C7 C6 113.7(4) ?
C8 C7 C6 121.4(4) ?
C7 C8 C9 118.4(5) ?
C7 C8 H8 120.8 ?
C9 C8 H8 120.8 ?
C11 C9 C8 116.0(5) ?
C11 C9 C10 124.7(5) ?
C8 C9 C10 119.2(5) ?
C9 C10 H10A 109.5 ?
C9 C10 H10B 109.5 ?
H10A C10 H10B 109.5 ?
C9 C10 H10C 109.5 ?
H10A C10 H10C 109.5 ?
H10B C10 H10C 109.5 ?
C9 C11 C12 121.6(5) ?
C9 C11 H11 119.2 ?
C12 C11 H11 119.2 ?
N2 C12 C11 122.6(4) ?
N2 C12 H12 118.7 ?
C11 C12 H12 118.7 ?
N3 C13 C14 120.6(4) ?
N3 C13 H13 119.7 ?
C14 C13 H13 119.7 ?
C13 C14 C15 120.4(5) ?
C13 C14 H14 119.8 ?
C15 C14 H14 119.8 ?
C17 C15 C14 119.7(5) ?
C17 C15 C16 118.8(6) ?
C14 C15 C16 119.6(5) ?
C15 C16 H16A 109.5 ?
C15 C16 H16B 109.5 ?
H16A C16 H16B 109.5 ?
C15 C16 H16C 109.5 ?
H16A C16 H16C 109.5 ?
H16B C16 H16C 109.5 ?
C15 C17 C18 118.7(5) ?
C15 C17 H17 120.7 ?
C18 C17 H17 120.7 ?
N3 C18 C17 121.1(4) ?
N3 C18 C19 115.1(4) ?
C17 C18 C19 123.7(5) ?
N4 C19 C20 119.4(4) ?
N4 C19 C18 116.8(4) ?
C20 C19 C18 123.8(4) ?
C19 C20 C21 119.3(4) ?
C19 C20 H20 120.3 ?
C21 C20 H20 120.3 ?
C23 C21 C20 116.9(4) ?
C23 C21 C22 124.9(4) ?
C20 C21 C22 118.2(4) ?
C21 C22 H22A 109.5 ?
C21 C22 H22B 109.5 ?
H22A C22 H22B 109.5 ?
C21 C22 H22C 109.5 ?
H22A C22 H22C 109.5 ?
H22B C22 H22C 109.5 ?
C21 C23 C24 123.2(5) ?
C21 C23 H23 118.4 ?
C24 C23 H23 118.4 ?
N4 C24 C23 120.5(4) ?
N4 C24 H24 119.8 ?
C23 C24 H24 119.8 ?
C31 C25 C26 121.4(4) ?
C31 C25 H25 119.3 ?
C26 C25 H25 119.3 ?
C25 C26 C27 119.1(4) ?
C25 C26 H26 120.5 ?
C27 C26 H26 120.5 ?
C29 C27 C26 117.4(4) ?
C29 C27 C28 120.1(4) ?
C26 C27 C28 121.8(4) ?
C27 C28 H28A 109.5 ?
C27 C28 H28B 109.5 ?
H28A C28 H28B 109.5 ?
C27 C28 H28C 109.5 ?
H28A C28 H28C 109.5 ?
H28B C28 H28C 109.5 ?
C27 C29 C30 121.6(5) ?
C27 C29 H29 119.2 ?
C30 C29 H29 119.2 ?
C31 C30 C29 121.9(5) ?
C31 C30 H30 119.0 ?
C29 C30 H30 119.0 ?
C30 C31 C25 118.6(4) ?
C30 C31 C32 120.7(4) ?
C25 C31 C32 120.5(4) ?
C33 C32 N5 109.2(3) ?
C33 C32 C31 127.8(4) ?
N5 C32 C31 123.0(4) ?
C32 C33 C34 105.2(4) ?
C32 C33 H33 127.4 ?
C34 C33 H33 127.4 ?
N6 C34 C33 109.5(4) ?
N6 C34 C35 122.4(3) ?
C33 C34 C35 128.0(4) ?
C36 C35 C40 118.7(4) ?
C36 C35 C34 119.0(4) ?
C40 C35 C34 122.2(4) ?
C37 C36 C35 120.8(5) ?
C37 C36 H36 119.6 ?
C35 C36 H36 119.6 ?
C36 C37 C38 120.2(5) ?
C36 C37 H37 119.9 ?
C38 C37 H37 119.9 ?
C39 C38 C37 119.8(5) ?
C39 C38 H38 120.1 ?
C37 C38 H38 120.1 ?
C40 C39 C38 119.4(5) ?
C40 C39 H39 120.3 ?
C38 C39 H39 120.3 ?
C39 C40 C35 121.0(4) ?
C39 C40 H40 119.5 ?
C35 C40 H40 119.5 ?
C42 C41 C47 119.5(4) ?
C42 C41 H41 120.3 ?
C47 C41 H41 120.3 ?
C43 C42 C41 119.0(4) ?
C43 C42 H42 120.5 ?
C41 C42 H42 120.5 ?
C42 C43 C45 123.2(5) ?
C42 C43 C44 117.3(5) ?
C45 C43 C44 118.7(5) ?
C43 C44 H44A 109.5 ?
C43 C44 H44B 109.5 ?
H44A C44 H44B 109.5 ?
C43 C44 H44C 109.5 ?
H44A C44 H44C 109.5 ?
H44B C44 H44C 109.5 ?
C43 C45 C46 117.9(5) ?
C43 C45 H45 121.1 ?
C46 C45 H45 121.1 ?
C47 C46 C45 119.9(4) ?
C47 C46 H46 120.1 ?
C45 C46 H46 120.1 ?
C41 C47 C46 120.5(4) ?
C41 C47 C48 114.8(4) ?
C46 C47 C48 124.7(4) ?
C49 C48 N7 111.8(4) ?
C49 C48 C47 126.1(4) ?
N7 C48 C47 122.1(4) ?
C48 C49 C50 105.5(5) ?
C48 C49 H49 127.2 ?
C50 C49 H49 127.2 ?
N8 C50 C49 107.6(4) ?
N8 C50 C51 125.1(4) ?
C49 C50 C51 127.2(4) ?
C52 C51 C56 117.7(4) ?
C52 C51 C50 118.8(4) ?
C56 C51 C50 123.5(4) ?
C53 C52 C51 121.4(4) ?
C53 C52 H52A 119.3 ?
C51 C52 H52A 119.3 ?
C54 C53 C52 121.0(4) ?
C54 C53 H53A 119.5 ?
C52 C53 H53A 119.5 ?
C53 C54 C55 119.5(4) ?
C53 C54 H54A 120.2 ?
C55 C54 H54A 120.2 ?
C56 C55 C54 117.5(4) ?
C56 C55 H55A 121.3 ?
C54 C55 H55A 121.3 ?
C55 C56 C51 122.4(4) ?
C55 C56 H56A 118.8 ?
C51 C56 H56A 118.8 ?
N11 C57 C58 119.2(4) ?
N11 C57 H57 120.4 ?
C58 C57 H57 120.4 ?
C59 C58 C57 122.2(4) ?
C59 C58 H58 118.9 ?
C57 C58 H58 118.9 ?
C58 C59 C61 117.0(4) ?
C58 C59 C60 124.4(4) ?
C61 C59 C60 118.5(3) ?
C59 C60 H60A 109.5 ?
C59 C60 H60B 109.5 ?
H60A C60 H60B 109.5 ?
C59 C60 H60C 109.5 ?
H60A C60 H60C 109.5 ?
H60B C60 H60C 109.5 ?
C62 C61 C59 121.2(3) ?
C62 C61 H61 119.4 ?
C59 C61 H61 119.4 ?
C61 C62 N11 120.9(3) ?
C61 C62 C63 125.5(4) ?
N11 C62 C63 113.2(4) ?
N12 C63 C64 122.8(4) ?
N12 C63 C62 115.3(4) ?
C64 C63 C62 121.8(4) ?
C63 C64 C65 118.9(5) ?
C63 C64 H64 120.5 ?
C65 C64 H64 120.5 ?
C67 C65 C64 116.2(5) ?
C67 C65 C66 122.3(5) ?
C64 C65 C66 121.5(5) ?
C65 C66 H66A 109.5 ?
C65 C66 H66B 109.5 ?
H66A C66 H66B 109.5 ?
C65 C66 H66C 109.5 ?
H66A C66 H66C 109.5 ?
H66B C66 H66C 109.5 ?
C68 C67 C65 120.8(5) ?
C68 C67 H67 119.6 ?
C65 C67 H67 119.6 ?
C67 C68 N12 123.6(5) ?
C67 C68 H68 118.2 ?
N12 C68 H68 118.2 ?
N9 C69 C70 120.8(4) ?
N9 C69 H69 119.6 ?
C70 C69 H69 119.6 ?
C69 C70 C71 121.7(5) ?
C69 C70 H70 119.1 ?
C71 C70 H70 119.1 ?
C70 C71 C73 116.8(5) ?
C70 C71 C72 121.9(5) ?
C73 C71 C72 120.8(5) ?
C71 C72 H72A 109.5 ?
C71 C72 H72B 109.5 ?
H72A C72 H72B 109.5 ?
C71 C72 H72C 109.5 ?
H72A C72 H72C 109.5 ?
H72B C72 H72C 109.5 ?
C71 C73 C74 118.2(5) ?
C71 C73 H73 120.9 ?
C74 C73 H73 120.9 ?
N9 C74 C73 124.1(4) ?
N9 C74 C75 114.8(4) ?
C73 C74 C75 121.0(4) ?
C76 C75 N10 121.2(4) ?
C76 C75 C74 125.7(4) ?
N10 C75 C74 112.8(4) ?
C75 C76 C77 121.5(4) ?
C75 C76 H76 119.2 ?
C77 C76 H76 119.2 ?
C79 C77 C76 116.9(5) ?
C79 C77 C78 121.6(5) ?
C76 C77 C78 121.0(4) ?
C77 C78 H78A 109.5 ?
C77 C78 H78B 109.5 ?
H78A C78 H78B 109.5 ?
C77 C78 H78C 109.5 ?
H78A C78 H78C 109.5 ?
H78B C78 H78C 109.5 ?
C77 C79 C80 119.4(5) ?
C77 C79 H79 120.3 ?
C80 C79 H79 120.3 ?
N10 C80 C79 124.6(5) ?
N10 C80 H80 117.7 ?
C79 C80 H80 117.7 ?
C82 C81 C87 120.0(4) ?
C82 C81 H81 120.0 ?
C87 C81 H81 120.0 ?
C81 C82 C83 120.0(4) ?
C81 C82 H82 120.0 ?
C83 C82 H82 120.0 ?
C85 C83 C82 120.0(4) ?
C85 C83 C84 119.5(4) ?
C82 C83 C84 120.5(4) ?
C83 C84 H84A 109.5 ?
C83 C84 H84B 109.5 ?
H84A C84 H84B 109.5 ?
C83 C84 H84C 109.5 ?
H84A C84 H84C 109.5 ?
H84B C84 H84C 109.5 ?
C83 C85 C86 120.0(4) ?
C83 C85 H85 120.0 ?
C86 C85 H85 120.0 ?
C87 C86 C85 120.0(5) ?
C87 C86 H86 120.0 ?
C85 C86 H86 120.0 ?
C81 C87 C86 120.0(5) ?
C81 C87 C88 123.6(4) ?
C86 C87 C88 116.4(5) ?
N13 C88 C89 107.0(4) ?
N13 C88 C87 121.6(4) ?
C89 C88 C87 131.4(4) ?
C90 C89 C88 108.4(5) ?
C90 C89 H89 125.8 ?
C88 C89 H89 125.8 ?
N14 C90 C89 109.0(5) ?
N14 C90 C91 122.8(4) ?
C89 C90 C91 128.2(5) ?
C92 C91 C96 119.8(5) ?
C92 C91 C90 118.5(5) ?
C96 C91 C90 121.7(5) ?
C93 C92 C91 120.2(5) ?
C93 C92 H92 119.9 ?
C91 C92 H92 119.9 ?
C92 C93 C94 120.3(5) ?
C92 C93 H93 119.8 ?
C94 C93 H93 119.8 ?
C95 C94 C93 119.4(5) ?
C95 C94 H94 120.3 ?
C93 C94 H94 120.3 ?
C96 C95 C94 120.5(4) ?
C96 C95 H95 119.7 ?
C94 C95 H95 119.7 ?
C95 C96 C91 119.7(5) ?
C95 C96 H96 120.1 ?
C91 C96 H96 120.1 ?
C98 C97 C103 120.5(6) ?
C98 C97 H97 119.8 ?
C103 C97 H97 119.8 ?
C97 C98 C99 119.4(5) ?
C97 C98 H98 120.3 ?
C99 C98 H98 120.3 ?
C101 C99 C98 120.0(4) ?
C101 C99 C100 120.6(5) ?
C98 C99 C100 118.5(4) ?
C99 C100 H10D 109.5 ?
C99 C100 H10E 109.5 ?
H10D C100 H10E 109.5 ?
C99 C100 H10F 109.5 ?
H10D C100 H10F 109.5 ?
H10E C100 H10F 109.5 ?
C99 C101 C102 121.1(5) ?
C99 C101 H101 119.4 ?
C102 C101 H101 119.4 ?
C101 C102 C103 119.0(5) ?
C101 C102 H102 120.5 ?
C103 C102 H102 120.5 ?
C97 C103 C102 119.9(4) ?
C97 C103 C104 118.7(4) ?
C102 C103 C104 121.2(4) ?
N16 C104 C105 108.4(4) ?
N16 C104 C103 125.3(4) ?
C105 C104 C103 126.3(4) ?
C104 C105 C106 107.6(5) ?
C104 C105 H105 126.2 ?
C106 C105 H105 126.2 ?
N15 C106 C105 105.2(4) ?
N15 C106 C107 127.8(4) ?
C105 C106 C107 126.9(4) ?
C108 C107 C112 119.4(4) ?
C108 C107 C106 118.8(4) ?
C112 C107 C106 121.7(4) ?
C107 C108 C109 121.2(4) ?
C107 C108 H108 119.4 ?
C109 C108 H108 119.4 ?
C110 C109 C108 117.8(4) ?
C110 C109 H109 121.1 ?
C108 C109 H109 121.1 ?
C111 C110 C109 121.5(4) ?
C111 C110 H110 119.2 ?
C109 C110 H110 119.2 ?
C110 C111 C112 120.4(4) ?
C110 C111 H111 119.8 ?
C112 C111 H111 119.8 ?
C111 C112 C107 119.7(4) ?
C111 C112 H112 120.2 ?
C107 C112 H112 120.2 ?
C114 C113 H11A 109.5 ?
C114 C113 H11B 109.5 ?
H11A C113 H11B 109.5 ?
C114 C113 H11C 109.5 ?
H11A C113 H11C 109.5 ?
H11B C113 H11C 109.5 ?
N17 C114 C113 176.7(5) ?
C116 C115 H11D 109.5 ?
C116 C115 H11E 109.5 ?
H11D C115 H11E 109.5 ?
C116 C115 H11F 109.5 ?
H11D C115 H11F 109.5 ?
H11E C115 H11F 109.5 ?
N18 C116 C115 173.9(4) ?
C118 C117 H11G 109.5 ?
C118 C117 H11H 109.5 ?
H11G C117 H11H 109.5 ?
C118 C117 H11I 109.5 ?
H11G C117 H11I 109.5 ?
H11H C117 H11I 109.5 ?
N19 C118 C117 179.0(6) ?
C120 C119 H11J 109.5 ?
C120 C119 H11K 109.5 ?
H11J C119 H11K 109.5 ?
C120 C119 H11L 109.5 ?
H11J C119 H11L 109.5 ?
H11K C119 H11L 109.5 ?
N20 C120 C119 179.0(6) ?
C122 C121 H12A 109.5 ?
C122 C121 H12B 109.5 ?
H12A C121 H12B 109.5 ?
C122 C121 H12C 109.5 ?
H12A C121 H12C 109.5 ?
H12B C121 H12C 109.5 ?
N21 C122 C121 178.5(5) ?
C124 C123 H12D 109.5 ?
C124 C123 H12E 109.5 ?
H12D C123 H12E 109.5 ?
C124 C123 H12F 109.5 ?
H12D C123 H12F 109.5 ?
H12E C123 H12F 109.5 ?
N22 C124 C123 175.5(5) ?
C126 C125 H12G 109.5 ?
C126 C125 H12H 109.5 ?
H12G C125 H12H 109.5 ?
C126 C125 H12I 109.5 ?
H12G C125 H12I 109.5 ?
H12H C125 H12I 109.5 ?
N23 C126 C125 178.6(5) ?
C128 C127 H12J 109.5 ?
C128 C127 H12K 109.5 ?
H12J C127 H12K 109.5 ?
C128 C127 H12L 109.5 ?
H12J C127 H12L 109.5 ?
H12K C127 H12L 109.5 ?
N24 C128 C127 177.7(5) ?
C1 N1 C6 117.1(3) ?
C1 N1 Pd1 128.8(2) ?
C6 N1 Pd1 114.0(2) ?
C12 N2 C7 116.6(3) ?
C12 N2 Pd1 126.6(2) ?
C7 N2 Pd1 116.7(2) ?
C13 N3 C18 119.3(3) ?
C13 N3 Pd2 126.2(2) ?
C18 N3 Pd2 114.5(2) ?
C24 N4 C19 120.6(3) ?
C24 N4 Pd2 126.7(2) ?
C19 N4 Pd2 112.7(2) ?
C32 N5 N6 108.5(3) ?
C32 N5 Pd1 136.7(3) ?
N6 N5 Pd1 114.7(3) y
C34 N6 N5 107.6(3) ?
C34 N6 Pd2 137.6(3) ?
N5 N6 Pd2 114.6(3) y
C48 N7 N8 105.2(3) ?
C48 N7 Pd1 137.9(3) ?
N8 N7 Pd1 115.7(3) y
C50 N8 N7 109.6(3) ?
C50 N8 Pd2 136.5(3) ?
N7 N8 Pd2 112.8(3) y
C74 N9 C69 117.9(3) ?
C74 N9 Pd3 116.5(2) ?
C69 N9 Pd3 125.5(2) ?
C80 N10 C75 116.3(3) ?
C80 N10 Pd3 128.8(3) ?
C75 N10 Pd3 114.8(2) ?
C57 N11 C62 119.3(3) ?
C57 N11 Pd4 125.8(3) ?
C62 N11 Pd4 114.8(2) ?
C63 N12 C68 117.5(3) ?
C63 N12 Pd4 115.4(2) ?
C68 N12 Pd4 126.5(2) ?
C88 N13 N14 107.9(3) ?
C88 N13 Pd3 139.3(2) ?
N14 N13 Pd3 112.8(3) y
C90 N14 N13 107.7(3) ?
C90 N14 Pd4 138.2(3) ?
N13 N14 Pd4 114.0(3) y
N16 N15 C106 111.5(3) ?
N16 N15 Pd3 113.7(3) y
C106 N15 Pd3 134.2(3) ?
N15 N16 C104 107.2(3) y
N15 N16 Pd4 114.5(3) ?
C104 N16 Pd4 136.1(3) ?
H1D O1 H1C 109.5 ?
H2E O2 H2F 109.5 ?
H3D O3 H3C 109.5 ?
N2 Pd1 N5 96.55(15) ?
N2 Pd1 N7 173.99(14) ?
N5 Pd1 N7 85.25(16) y
N2 Pd1 N1 80.86(14) y
N5 Pd1 N1 176.41(14) ?
N7 Pd1 N1 97.08(15) ?
N2 Pd1 Pd2 110.21(10) ?
N5 Pd1 Pd2 65.26(11) ?
N7 Pd1 Pd2 65.32(12) ?
N1 Pd1 Pd2 113.21(10) ?
N6 Pd2 N3 175.58(17) ?
N6 Pd2 N4 95.42(16) ?
N3 Pd2 N4 80.70(14) y
N6 Pd2 N8 86.32(17) y
N3 Pd2 N8 97.39(16) ?
N4 Pd2 N8 175.13(16) ?
N6 Pd2 Pd1 65.48(12) ?
N3 Pd2 Pd1 113.79(10) ?
N4 Pd2 Pd1 110.41(9) ?
N8 Pd2 Pd1 66.18(12) ?
N9 Pd3 N10 81.11(16) y
N9 Pd3 N15 96.34(17) ?
N10 Pd3 N15 175.95(18) ?
N9 Pd3 N13 173.97(17) ?
N10 Pd3 N13 96.58(17) ?
N15 Pd3 N13 85.65(17) y
N9 Pd3 Pd4 109.37(12) ?
N10 Pd3 Pd4 111.65(12) ?
N15 Pd3 Pd4 66.14(11) ?
N13 Pd3 Pd4 66.22(10) ?
N14 Pd4 N11 173.98(16) ?
N14 Pd4 N12 96.01(15) ?
N11 Pd4 N12 80.94(15) y
N14 Pd4 N16 85.93(16) y
N11 Pd4 N16 96.78(16) ?
N12 Pd4 N16 175.73(16) ?
N14 Pd4 Pd3 66.95(12) ?
N11 Pd4 Pd3 109.26(11) ?
N12 Pd4 Pd3 111.70(11) ?
N16 Pd4 Pd3 65.54(14) ?

loop_
_geom_bond_atom_site_label_1
_geom_bond_atom_site_label_2
_geom_bond_distance
_geom_bond_publ_flag
B1 F13 1.317(5) ?
B1 F11 1.335(6) ?
B1 F14 1.342(5) ?
B1 F12 1.342(6) ?
B2 F23 1.337(6) ?
B2 F22 1.342(5) ?
B2 F21 1.343(5) ?
B2 F24 1.351(7) ?
B3 F31 1.308(5) ?
B3 F34 1.323(6) ?
B3 F33 1.327(5) ?
B3 F32 1.366(6) ?
B4 F41 1.331(6) ?
B4 F44 1.343(6) ?
B4 F42 1.353(6) ?
B4 F43 1.359(5) ?
C1 N1 1.291(5) ?
C1 C2 1.354(6) ?
C1 H1 0.9300 ?
C2 C3 1.396(8) ?
C2 H2 0.9300 ?
C3 C5 1.363(7) ?
C3 C4 1.494(7) ?
C4 H4B 0.9600 ?
C4 H4C 0.9600 ?
C4 H4A 0.9600 ?
C5 C6 1.371(7) ?
C5 H5 0.9300 ?
C6 N1 1.373(5) ?
C6 C7 1.491(6) ?
C7 N2 1.346(4) ?
C7 C8 1.358(7) ?
C8 C9 1.433(7) ?
C8 H8 0.9300 ?
C9 C11 1.365(7) ?
C9 C10 1.485(7) ?
C10 H10A 0.9600 ?
C10 H10B 0.9600 ?
C10 H10C 0.9600 ?
C11 C12 1.377(6) ?
C11 H11 0.9300 ?
C12 N2 1.332(4) ?
C12 H12 0.9300 ?
C13 N3 1.346(4) ?
C13 C14 1.359(7) ?
C13 H13 0.9300 ?
C14 C15 1.392(8) ?
C14 H14 0.9300 ?
C15 C17 1.328(7) ?
C15 C16 1.459(8) ?
C16 H16A 0.9600 ?
C16 H16B 0.9600 ?
C16 H16C 0.9600 ?
C17 C18 1.417(6) ?
C17 H17 0.9300 ?
C18 N3 1.350(5) ?
C18 C19 1.426(7) ?
C19 N4 1.360(5) ?
C19 C20 1.392(7) ?
C20 C21 1.408(7) ?
C20 H20 0.9300 ?
C21 C23 1.331(6) ?
C21 C22 1.515(6) ?
C22 H22A 0.9600 ?
C22 H22B 0.9600 ?
C22 H22C 0.9600 ?
C23 C24 1.355(6) ?
C23 H23 0.9300 ?
C24 N4 1.312(4) ?
C24 H24 0.9300 ?
C25 C31 1.364(6) ?
C25 C26 1.386(6) ?
C25 H25 0.9300 ?
C26 C27 1.431(7) ?
C26 H26 0.9300 ?
C27 C29 1.317(7) ?
C27 C28 1.448(7) ?
C28 H28A 0.9600 ?
C28 H28B 0.9600 ?
C28 H28C 0.9600 ?
C29 C30 1.410(7) ?
C29 H29 0.9300 ?
C30 C31 1.311(6) ?
C30 H30 0.9300 ?
C31 C32 1.492(6) ?
C32 C33 1.343(6) ?
C32 N5 1.356(4) ?
C33 C34 1.415(6) ?
C33 H33 0.9300 ?
C34 N6 1.314(5) ?
C34 C35 1.501(6) ?
C35 C36 1.393(7) ?
C35 C40 1.398(6) ?
C36 C37 1.372(7) ?
C36 H36 0.9300 ?
C37 C38 1.402(7) ?
C37 H37 0.9300 ?
C38 C39 1.390(7) ?
C38 H38 0.9300 ?
C39 C40 1.389(7) ?
C39 H39 0.9300 ?
C40 H40 0.9300 ?
C41 C42 1.380(6) ?
C41 C47 1.387(6) ?
C41 H41 0.9300 ?
C42 C43 1.364(7) ?
C42 H42 0.9300 ?
C43 C45 1.372(7) ?
C43 C44 1.498(7) ?
C44 H44A 0.9600 ?
C44 H44B 0.9600 ?
C44 H44C 0.9600 ?
C45 C46 1.391(7) ?
C45 H45 0.9300 ?
C46 C47 1.387(6) ?
C46 H46 0.9300 ?
C47 C48 1.513(7) ?
C48 C49 1.342(7) ?
C48 N7 1.346(5) ?
C49 C50 1.385(7) ?
C49 H49 0.9300 ?
C50 N8 1.347(5) ?
C50 C51 1.474(6) ?
C51 C52 1.402(6) ?
C51 C56 1.411(6) ?
C52 C53 1.393(7) ?
C52 H52A 0.9300 ?
C53 C54 1.389(6) ?
C53 H53A 0.9300 ?
C54 C55 1.446(6) ?
C54 H54A 0.9300 ?
C55 C56 1.410(6) ?
C55 H55A 0.9300 ?
C56 H56A 0.9300 ?
C57 N11 1.331(4) ?
C57 C58 1.420(6) ?
C57 H57 0.9300 ?
C58 C59 1.354(6) ?
C58 H58 0.9300 ?
C59 C61 1.391(5) ?
C59 C60 1.494(6) ?
C60 H60A 0.9600 ?
C60 H60B 0.9600 ?
C60 H60C 0.9600 ?
C61 C62 1.354(6) ?
C61 H61 0.9300 ?
C62 N11 1.398(4) ?
C62 C63 1.487(6) ?
C63 N12 1.331(5) ?
C63 C64 1.366(7) ?
C64 C65 1.438(7) ?
C64 H64 0.9300 ?
C65 C67 1.396(8) ?
C65 C66 1.538(7) ?
C66 H66A 0.9600 ?
C66 H66B 0.9600 ?
C66 H66C 0.9600 ?
C67 C68 1.312(7) ?
C67 H67 0.9300 ?
C68 N12 1.374(5) ?
C68 H68 0.9300 ?
C69 N9 1.343(5) ?
C69 C70 1.374(7) ?
C69 H69 0.9300 ?
C70 C71 1.381(7) ?
C70 H70 0.9300 ?
C71 C73 1.385(7) ?
C71 C72 1.494(7) ?
C72 H72A 0.9600 ?
C72 H72B 0.9600 ?
C72 H72C 0.9600 ?
C73 C74 1.386(6) ?
C73 H73 0.9300 ?
C74 N9 1.322(4) ?
C74 C75 1.490(7) ?
C75 C76 1.363(7) ?
C75 N10 1.391(4) ?
C76 C77 1.374(8) ?
C76 H76 0.9300 ?
C77 C79 1.373(6) ?
C77 C78 1.467(7) ?
C78 H78A 0.9600 ?
C78 H78B 0.9600 ?
C78 H78C 0.9600 ?
C79 C80 1.386(7) ?
C79 H79 0.9300 ?
C80 N10 1.304(5) ?
C80 H80 0.9300 ?
C81 C82 1.390(5) ?
C81 C87 1.390(7) ?
C81 H81 0.9300 ?
C82 C83 1.390(6) ?
C82 H82 0.9300 ?
C83 C85 1.390(6) ?
C83 C84 1.475(6) ?
C84 H84A 0.9600 ?
C84 H84B 0.9600 ?
C84 H84C 0.9600 ?
C85 C86 1.390(6) ?
C85 H85 0.9300 ?
C86 C87 1.390(7) ?
C86 H86 0.9300 ?
C87 C88 1.448(7) ?
C88 N13 1.352(4) ?
C88 C89 1.381(7) ?
C89 C90 1.351(7) ?
C89 H89 0.9300 ?
C90 N14 1.332(5) ?
C90 C91 1.467(8) ?
C91 C92 1.388(7) ?
C91 C96 1.396(7) ?
C92 C93 1.381(7) ?
C92 H92 0.9300 ?
C93 C94 1.394(7) ?
C93 H93 0.9300 ?
C94 C95 1.390(7) ?
C94 H94 0.9300 ?
C95 C96 1.387(7) ?
C95 H95 0.9300 ?
C96 H96 0.9300 ?
C97 C98 1.389(7) ?
C97 C103 1.390(7) ?
C97 H97 0.9300 ?
C98 C99 1.394(8) ?
C98 H98 0.9300 ?
C99 C101 1.380(7) ?
C99 C100 1.527(6) ?
C100 H10D 0.9600 ?
C100 H10E 0.9600 ?
C100 H10F 0.9600 ?
C101 C102 1.384(7) ?
C101 H101 0.9300 ?
C102 C103 1.401(7) ?
C102 H102 0.9300 ?
C103 C104 1.470(6) ?
C104 N16 1.358(4) ?
C104 C105 1.363(7) ?
C105 C106 1.395(7) ?
C105 H105 0.9300 ?
C106 N15 1.350(5) ?
C106 C107 1.494(6) ?
C107 C108 1.381(6) ?
C107 C112 1.405(6) ?
C108 C109 1.403(7) ?
C108 H108 0.9300 ?
C109 C110 1.397(7) ?
C109 H109 0.9300 ?
C110 C111 1.368(6) ?
C110 H110 0.9300 ?
C111 C112 1.382(6) ?
C111 H111 0.9300 ?
C112 H112 0.9300 ?
C113 C114 1.505(7) ?
C113 H11A 0.9600 ?
C113 H11B 0.9600 ?
C113 H11C 0.9600 ?
C114 N17 1.155(5) ?
C115 C116 1.444(6) ?
C115 H11D 0.9600 ?
C115 H11E 0.9600 ?
C115 H11F 0.9600 ?
C116 N18 1.195(4) ?
C117 C118 1.466(6) ?
C117 H11G 0.9600 ?
C117 H11H 0.9600 ?
C117 H11I 0.9600 ?
C118 N19 1.159(4) ?
C119 C120 1.487(7) ?
C119 H11J 0.9600 ?
C119 H11K 0.9600 ?
C119 H11L 0.9600 ?
C120 N20 1.141(5) ?
C121 C122 1.474(6) ?
C121 H12A 0.9600 ?
C121 H12B 0.9600 ?
C121 H12C 0.9600 ?
C122 N21 1.169(5) ?
C123 C124 1.469(7) ?
C123 H12D 0.9600 ?
C123 H12E 0.9600 ?
C123 H12F 0.9600 ?
C124 N22 1.138(5) ?
C125 C126 1.479(7) ?
C125 H12G 0.9600 ?
C125 H12H 0.9600 ?
C125 H12I 0.9600 ?
C126 N23 1.144(5) ?
C127 C128 1.502(6) ?
C127 H12J 0.9600 ?
C127 H12K 0.9600 ?
C127 H12L 0.9600 ?
C128 N24 1.150(5) ?
N1 Pd1 2.025(4) y
N2 Pd1 1.992(4) y
N3 Pd2 2.011(3) y
N4 Pd2 2.026(4) y
N5 N6 1.365(6) y
N5 Pd1 2.000(4) y
N6 Pd2 1.995(4) y
N7 N8 1.367(6) y
N7 Pd1 2.018(4) y
N8 Pd2 2.032(4) y
N9 Pd3 1.986(4) y
N10 Pd3 1.988(4) y
N11 Pd4 2.000(4) y
N12 Pd4 2.025(4) y
N13 N14 1.394(6) y
N13 Pd3 2.021(4) y
N14 Pd4 1.984(4) ?
N15 N16 1.329(6) y
N15 Pd3 2.021(4) y
N16 Pd4 2.028(4) y
O1 H1D 0.8500 ?
O1 H1C 0.8500 ?
O2 H2E 0.8500 ?
O2 H2F 0.8500 ?
O3 H3D 0.8500 ?
O3 H3C 0.8499 ?
Pd1 Pd2 3.0296(5) y
Pd3 Pd4 2.9851(5) y

loop_
_geom_hbond_atom_site_label_D
_geom_hbond_atom_site_label_H
_geom_hbond_atom_site_label_A
_geom_hbond_site_symmetry_A
_geom_hbond_distance_DH
_geom_hbond_distance_HA
_geom_hbond_distance_DA
_geom_hbond_angle_DHA
O1 H1D F31 . 0.85 2.16 2.825(10) 135
O2 H2F O3 3_676 0.85 2.11 2.752(10) 132
O2 H2E O3 1_655 0.85 2.13 2.752(10) 130
C5 H5 F11 1_455 0.93 2.34 3.149(5) 146
C11 H11 F31 2_545 0.93 2.45 3.149(5) 132
C127 H12J F11 . 0.96 2.51 3.300(5) 140
C127 H12J F12 . 0.96 2.55 3.361(5) 143
C14 H14 F32 3_566 0.93 2.26 3.100(5) 151
C16 H16B F32 3_566 0.96 2.32 3.199(6) 153
C16 H16C N22 1_455 0.96 2.30 3.094(6) 139
C17 H17 F22 2_545 0.93 2.23 3.129(5) 163
C46 H46 N1 . 0.93 2.60 3.465(4) 155
C53 H53A F31 1_545 0.93 2.55 3.364(4) 147
C56 H56A N3 . 0.93 2.53 3.426(4) 162
C67 H67 F43 . 0.93 2.24 3.011(5) 140
C69 H69 N15 . 0.93 2.60 3.127(5) 116
C73 H73 F12 . 0.93 2.33 3.209(5) 157
C79 H79 F42 . 0.93 2.46 3.231(4) 140
C98 H98 F34 . 0.93 2.49 3.223(5) 136
C102 H102 N11 . 0.93 2.60 3.508(5) 165
